data_4108176
loop_
_publ_author_name
'Yao-Ting Wu'
'Davide Bandera'
'Roman Maag'
'Anthony Linden'
'Kim K. Baldridge'
'Jay S. Siegel'

_publ_section_title
;
 Multiethynyl Corannulenes: Synthesis, Structure, and Properties
;
_journal_name_full 'Journal of the American Chemical Society'
_journal_page_first 10729
_journal_page_last 10739
_journal_paper_doi 10.1021/ja802334n
_journal_volume 130
_journal_year 2008
_chemical_absolute_configuration ad
_chemical_formula_moiety 'C20 H6 Br4'
_chemical_formula_sum 'C20 H6 Br4'
_chemical_formula_weight 565.88
_chemical_name_systematic
; 
 ? 
;
_space_group_IT_number 33
_symmetry_cell_setting orthorhombic
_symmetry_Int_Tables_number 33
_symmetry_space_group_name_Hall 'P 2c -2n'
_symmetry_space_group_name_H-M 'P n a 21'
_atom_sites_solution_hydrogens geom
_atom_sites_solution_primary direct
_atom_sites_solution_secondary difmap
_audit_creation_date 04-08-17
_audit_creation_method SHELXL-97
_cell_angle_alpha 90.00
_cell_angle_beta 90.00
_cell_angle_gamma 90.00
_cell_formula_units_Z 4
_cell_length_a 17.8356(5)
_cell_length_b 22.9372(7)
_cell_length_c 3.8032(1)
_cell_measurement_reflns_used 14969
_cell_measurement_temperature 160(1)
_cell_measurement_theta_max 27.5
_cell_measurement_theta_min 2.0
_cell_volume 1555.88(8)
_computing_cell_refinement 'DENZO-SMN (Otwinowski & Minor, 1997)'
_computing_data_collection 'COLLECT (Nonius, 2000)'
_computing_data_reduction 'DENZO-SMN and SCALEPACK (Otwinowski & Minor, 1997)'
_computing_molecular_graphics 'ORTEPII (Johnson, 1976)'
_computing_publication_material 'SHELXL97 and PLATON (Spek, 2003)'
_computing_structure_refinement 'SHELXL97 (Sheldrick, 1997)'
_computing_structure_solution 'SIR92 (Altomare et al., 1994)'
_diffrn_ambient_temperature 160(1)
_diffrn_detector '65 mm CCD camera on \k goniostat'
_diffrn_detector_area_resol_mean 9
_diffrn_measured_fraction_theta_full 0.998
_diffrn_measured_fraction_theta_max 0.998
_diffrn_measurement_device_type 'Nonius KappaCCD area-detector diffractometer'
_diffrn_measurement_method '\f and \w scans with \k offsets'
_diffrn_radiation_monochromator 'horizontally mounted graphite crystal'
_diffrn_radiation_source 'Nonius FR590 sealed tube generator'
_diffrn_radiation_type 'Mo K\a'
_diffrn_radiation_wavelength 0.71073
_diffrn_reflns_av_R_equivalents 0.0763
_diffrn_reflns_av_sigmaI/netI 0.0497
_diffrn_reflns_limit_h_max 23
_diffrn_reflns_limit_h_min -22
_diffrn_reflns_limit_k_max 29
_diffrn_reflns_limit_k_min -29
_diffrn_reflns_limit_l_max 4
_diffrn_reflns_limit_l_min -4
_diffrn_reflns_number 24902
_diffrn_reflns_theta_full 27.47
_diffrn_reflns_theta_max 27.47
_diffrn_reflns_theta_min 2.28
_diffrn_standards_decay_% 0
_diffrn_standards_number 0
_exptl_absorpt_coefficient_mu 10.375
_exptl_absorpt_correction_T_max 0.600
_exptl_absorpt_correction_T_min 0.475
_exptl_absorpt_correction_type multi-scan
_exptl_absorpt_process_details '(Blessing, 1995)'
_exptl_crystal_colour colourless
_exptl_crystal_density_diffrn 2.416
_exptl_crystal_description needle
_exptl_crystal_F_000 1064
_exptl_crystal_size_max 0.23
_exptl_crystal_size_mid 0.07
_exptl_crystal_size_min 0.05
_refine_diff_density_max 0.570
_refine_diff_density_min -0.525
_refine_diff_density_rms 0.119
_refine_ls_abs_structure_details 'Flack (1983)'
_refine_ls_abs_structure_Flack 0.005(16)
_refine_ls_extinction_coef 0.0013(3)
_refine_ls_extinction_expression Fc^*^=kFc[1+0.001xFc^2^\l^3^/sin(2\q)]^-1/4^
_refine_ls_extinction_method SHELXL
_refine_ls_goodness_of_fit_ref 1.036
_refine_ls_hydrogen_treatment constr
_refine_ls_matrix_type full
_refine_ls_number_parameters 218
_refine_ls_number_reflns 3528
_refine_ls_number_restraints 1
_refine_ls_restrained_S_all 1.036
_refine_ls_R_factor_all 0.0523
_refine_ls_R_factor_gt 0.0354
_refine_ls_shift/su_max 0.001
_refine_ls_shift/su_mean 0.000
_refine_ls_structure_factor_coef Fsqd
_refine_ls_weighting_details 'w=1/[\s^2^(Fo^2^)+(0.0364P)^2^+0.5011P] where P=(Fo^2^+2Fc^2^)/3'
_refine_ls_weighting_scheme calc
_refine_ls_wR_factor_gt 0.0693
_refine_ls_wR_factor_ref 0.0749
_reflns_number_gt 2905
_reflns_number_total 3530
_reflns_threshold_expression 'I > 2\s(I)'
_cod_data_source_file ja802334n-file004.cif
_cod_data_source_block SG0424
_cod_original_sg_symbol_H-M 'P n a 21 '
_cod_database_code 4108176

loop_
_symmetry_equiv_pos_as_xyz
'x, y, z'
'-x, -y, z+1/2'
'-x+1/2, y+1/2, z+1/2'
'x+1/2, -y+1/2, z'

loop_
_atom_site_label
_atom_site_type_symbol
_atom_site_fract_x
_atom_site_fract_y
_atom_site_fract_z
_atom_site_U_iso_or_equiv
_atom_site_adp_type
_atom_site_occupancy
_atom_site_symmetry_multiplicity
_atom_site_calc_flag
_atom_site_refinement_flags
Br1 Br 0.09146(3) 0.27347(2) 0.61221(16) 0.03971(17) Uani 1 1 d .
Br2 Br -0.02508(3) 0.15874(2) 0.59677(18) 0.03544(15) Uani 1 1 d .
Br3 Br 0.22131(3) -0.12492(2) 0.54602(16) 0.03050(14) Uani 1 1 d .
Br4 Br 0.40033(3) -0.08433(2) 0.54693(15) 0.03238(15) Uani 1 1 d .
C1 C 0.2195(3) 0.1429(2) 0.1849(13) 0.0230(12) Uani 1 1 d .
C2 C 0.1701(3) 0.0944(2) 0.1840(12) 0.0176(11) Uani 1 1 d .
C3 C 0.2147(3) 0.0431(2) 0.1734(12) 0.0206(11) Uani 1 1 d .
C4 C 0.2911(3) 0.0601(2) 0.1715(12) 0.0199(11) Uani 1 1 d .
C5 C 0.2936(3) 0.1217(2) 0.1775(13) 0.0236(12) Uani 1 1 d .
C6 C 0.1221(3) 0.2001(2) 0.4358(14) 0.0302(13) Uani 1 1 d .
C7 C 0.0750(3) 0.1526(2) 0.4306(13) 0.0233(12) Uani 1 1 d .
C8 C 0.0997(3) 0.0962(2) 0.3292(14) 0.0232(12) Uani 1 1 d .
C9 C 0.0696(3) 0.0397(2) 0.4183(14) 0.0253(12) Uani 1 1 d .
H9 H 0.0182 0.0370 0.4820 0.030 Uiso 1 1 calc R
C10 C 0.1120(3) -0.0101(2) 0.4150(14) 0.0243(12) Uani 1 1 d .
H10 H 0.0897 -0.0460 0.4817 0.029 Uiso 1 1 calc R
C11 C 0.1897(3) -0.0091(2) 0.3126(12) 0.0192(11) Uani 1 1 d .
C12 C 0.2497(3) -0.0496(2) 0.3942(13) 0.0224(11) Uani 1 1 d .
C13 C 0.3246(3) -0.0331(2) 0.3910(14) 0.0235(12) Uani 1 1 d .
C14 C 0.3474(3) 0.0257(2) 0.3072(12) 0.0232(12) Uani 1 1 d .
C15 C 0.4148(3) 0.0566(3) 0.4074(15) 0.0273(12) Uani 1 1 d .
H15 H 0.4582 0.0351 0.4719 0.033 Uiso 1 1 calc R
C16 C 0.4172(3) 0.1171(3) 0.4112(16) 0.0328(14) Uani 1 1 d .
H16 H 0.4625 0.1360 0.4764 0.039 Uiso 1 1 calc R
C17 C 0.3533(3) 0.1521(2) 0.3194(15) 0.0286(13) Uani 1 1 d .
C18 C 0.3360(3) 0.2111(2) 0.4254(15) 0.0345(14) Uani 1 1 d .
H18 H 0.3759 0.2362 0.4913 0.041 Uiso 1 1 calc R
C19 C 0.2640(3) 0.2319(2) 0.4339(15) 0.0315(14) Uani 1 1 d .
H19 H 0.2551 0.2710 0.5052 0.038 Uiso 1 1 calc R
C20 C 0.2013(3) 0.1954(2) 0.3363(13) 0.0251(13) Uani 1 1 d .

loop_
_atom_site_aniso_label
_atom_site_aniso_U_11
_atom_site_aniso_U_22
_atom_site_aniso_U_33
_atom_site_aniso_U_23
_atom_site_aniso_U_13
_atom_site_aniso_U_12
Br1 0.0673(4) 0.0234(3) 0.0285(3) -0.0013(3) 0.0010(3) 0.0163(2)
Br2 0.0328(3) 0.0425(3) 0.0311(3) 0.0021(3) 0.0039(3) 0.0160(2)
Br3 0.0464(3) 0.0190(2) 0.0261(3) 0.0023(3) 0.0005(3) 0.0002(2)
Br4 0.0365(3) 0.0338(3) 0.0268(3) -0.0017(3) -0.0044(3) 0.0152(2)
C1 0.031(3) 0.016(2) 0.022(3) 0.005(2) -0.001(2) 0.000(2)
C2 0.023(3) 0.016(2) 0.014(3) 0.0016(18) -0.0061(19) 0.000(2)
C3 0.025(3) 0.024(3) 0.013(3) -0.0004(19) -0.004(2) 0.002(2)
C4 0.026(3) 0.020(2) 0.014(3) -0.0024(19) 0.000(2) 0.000(2)
C5 0.025(3) 0.025(3) 0.021(3) 0.000(2) 0.004(2) -0.004(2)
C6 0.049(4) 0.026(3) 0.015(3) 0.001(2) -0.004(2) 0.012(3)
C7 0.023(3) 0.026(3) 0.021(3) 0.003(2) -0.004(2) 0.007(2)
C8 0.030(3) 0.021(3) 0.019(3) -0.001(2) -0.007(2) 0.005(2)
C9 0.019(3) 0.031(3) 0.026(3) -0.003(2) 0.001(2) -0.002(2)
C10 0.028(3) 0.023(3) 0.022(3) 0.000(2) -0.003(2) -0.005(2)
C11 0.026(3) 0.020(3) 0.011(3) -0.0020(19) 0.0002(19) -0.002(2)
C12 0.033(3) 0.018(3) 0.017(2) -0.001(2) -0.004(2) 0.002(2)
C13 0.031(3) 0.024(3) 0.015(2) 0.000(2) 0.003(2) 0.013(2)
C14 0.021(3) 0.033(3) 0.016(3) -0.003(2) 0.006(2) 0.004(2)
C15 0.021(3) 0.038(3) 0.023(3) 0.002(2) 0.003(2) -0.003(2)
C16 0.027(3) 0.046(4) 0.026(3) -0.002(3) 0.002(2) -0.009(3)
C17 0.035(3) 0.030(3) 0.021(3) 0.002(2) 0.003(2) -0.012(3)
C18 0.043(4) 0.026(3) 0.034(3) 0.000(2) -0.001(3) -0.017(3)
C19 0.051(4) 0.016(3) 0.027(3) 0.004(2) -0.002(3) -0.009(3)
C20 0.043(4) 0.018(3) 0.014(3) 0.008(2) -0.004(2) 0.001(2)

loop_
_atom_type_symbol
_atom_type_description
_atom_type_number_in_cell
_atom_type_scat_dispersion_real
_atom_type_scat_dispersion_imag
_atom_type_scat_source
C C 80 0.0033 0.0016
; International Tables for Crystallography (1992). 
Vol. C, Tables 4.2.6.8 and 6.1.1.4
;
H H 24 0.0000 0.0000
; International Tables for Crystallography (1992). 
Vol. C, Tables 4.2.6.8 and 6.1.1.4
;
Br Br 16 -0.2901 2.4595
; International Tables for Crystallography (1992). 
Vol. C, Tables 4.2.6.8 and 6.1.1.4
;

loop_
_geom_angle_atom_site_label_1
_geom_angle_atom_site_label_2
_geom_angle_atom_site_label_3
_geom_angle
C20 C1 C5 122.2(5)
C20 C1 C2 122.8(5)
C5 C1 C2 108.1(4)
C8 C2 C1 122.9(5)
C8 C2 C3 123.2(5)
C1 C2 C3 107.6(4)
C11 C3 C4 123.4(4)
C11 C3 C2 121.7(5)
C4 C3 C2 108.0(4)
C14 C4 C5 122.9(5)
C14 C4 C3 122.8(4)
C5 C4 C3 107.8(4)
C17 C5 C1 122.7(5)
C17 C5 C4 122.4(5)
C1 C5 C4 108.4(4)
C7 C6 C20 121.7(5)
C7 C6 Br1 122.2(4)
C20 C6 Br1 115.8(4)
C6 C7 C8 122.4(5)
C6 C7 Br2 120.7(4)
C8 C7 Br2 116.7(4)
C2 C8 C7 114.8(5)
C2 C8 C9 114.1(4)
C7 C8 C9 129.7(5)
C10 C9 C8 122.8(5)
C10 C9 H9 118.6
C8 C9 H9 118.6
C9 C10 C11 121.4(5)
C9 C10 H10 119.3
C11 C10 H10 119.3
C3 C11 C10 115.3(5)
C3 C11 C12 113.4(5)
C10 C11 C12 130.0(5)
C13 C12 C11 122.3(5)
C13 C12 Br3 120.7(4)
C11 C12 Br3 116.9(4)
C12 C13 C14 121.8(4)
C12 C13 Br4 121.0(4)
C14 C13 Br4 116.8(4)
C4 C14 C13 114.4(4)
C4 C14 C15 115.1(5)
C13 C14 C15 129.3(5)
C16 C15 C14 121.2(5)
C16 C15 H15 119.4
C14 C15 H15 119.4
C15 C16 C17 122.1(5)
C15 C16 H16 119.0
C17 C16 H16 119.0
C5 C17 C16 115.1(5)
C5 C17 C18 114.7(5)
C16 C17 C18 128.6(5)
C19 C18 C17 122.2(5)
C19 C18 H18 118.9
C17 C18 H18 118.9
C18 C19 C20 121.1(5)
C18 C19 H19 119.4
C20 C19 H19 119.4
C1 C20 C19 115.7(5)
C1 C20 C6 113.6(5)
C19 C20 C6 129.5(5)

loop_
_geom_bond_atom_site_label_1
_geom_bond_atom_site_label_2
_geom_bond_distance
Br1 C6 1.892(5)
Br2 C7 1.898(5)
Br3 C12 1.891(5)
Br4 C13 1.886(5)
C1 C20 1.373(7)
C1 C5 1.409(7)
C1 C2 1.418(7)
C2 C8 1.373(7)
C2 C3 1.422(7)
C3 C11 1.383(7)
C3 C4 1.417(6)
C4 C14 1.378(7)
C4 C5 1.414(7)
C5 C17 1.382(7)
C6 C7 1.376(8)
C6 C20 1.467(8)
C7 C8 1.420(7)
C8 C9 1.442(7)
C9 C10 1.371(7)
C9 H9 0.9500
C10 C11 1.438(7)
C10 H10 0.9500
C11 C12 1.451(7)
C12 C13 1.389(7)
C13 C14 1.442(7)
C14 C15 1.447(7)
C15 C16 1.389(8)
C15 H15 0.9500
C16 C17 1.437(8)
C16 H16 0.9500
C17 C18 1.444(8)
C18 C19 1.370(8)
C18 H18 0.9500
C19 C20 1.445(8)
C19 H19 0.9500

loop_
_geom_torsion_atom_site_label_1
_geom_torsion_atom_site_label_2
_geom_torsion_atom_site_label_3
_geom_torsion_atom_site_label_4
_geom_torsion
C20 C1 C2 C8 1.1(8)
C5 C1 C2 C8 152.5(5)
C20 C1 C2 C3 -151.8(5)
C5 C1 C2 C3 -0.4(5)
C8 C2 C3 C11 -0.4(7)
C1 C2 C3 C11 152.5(5)
C8 C2 C3 C4 -152.2(4)
C1 C2 C3 C4 0.6(5)
C11 C3 C4 C14 0.4(7)
C2 C3 C4 C14 151.7(4)
C11 C3 C4 C5 -151.9(5)
C2 C3 C4 C5 -0.5(5)
C20 C1 C5 C17 -0.4(8)
C2 C1 C5 C17 -152.1(5)
C20 C1 C5 C4 151.7(5)
C2 C1 C5 C4 0.1(6)
C14 C4 C5 C17 0.3(7)
C3 C4 C5 C17 152.5(5)
C14 C4 C5 C1 -151.9(5)
C3 C4 C5 C1 0.3(5)
C20 C6 C7 C8 0.0(8)
Br1 C6 C7 C8 -174.0(4)
C20 C6 C7 Br2 174.9(4)
Br1 C6 C7 Br2 0.9(6)
C1 C2 C8 C7 9.6(7)
C3 C2 C8 C7 158.4(4)
C1 C2 C8 C9 -158.4(5)
C3 C2 C8 C9 -9.6(7)
C6 C7 C8 C2 -10.0(7)
Br2 C7 C8 C2 174.9(3)
C6 C7 C8 C9 155.8(6)
Br2 C7 C8 C9 -19.3(7)
C2 C8 C9 C10 10.6(7)
C7 C8 C9 C10 -155.3(5)
C8 C9 C10 C11 -1.6(8)
C4 C3 C11 C10 157.2(4)
C2 C3 C11 C10 9.6(7)
C4 C3 C11 C12 -11.3(6)
C2 C3 C11 C12 -158.8(4)
C9 C10 C11 C3 -8.7(7)
C9 C10 C11 C12 157.5(5)
C3 C11 C12 C13 10.9(7)
C10 C11 C12 C13 -155.5(5)
C3 C11 C12 Br3 -174.5(3)
C10 C11 C12 Br3 19.2(7)
C11 C12 C13 C14 0.2(7)
Br3 C12 C13 C14 -174.3(4)
C11 C12 C13 Br4 173.1(4)
Br3 C12 C13 Br4 -1.4(6)
C5 C4 C14 C13 159.1(4)
C3 C4 C14 C13 11.0(7)
C5 C4 C14 C15 -9.2(7)
C3 C4 C14 C15 -157.4(5)
C12 C13 C14 C4 -11.1(7)
Br4 C13 C14 C4 175.7(3)
C12 C13 C14 C15 155.2(5)
Br4 C13 C14 C15 -18.0(7)
C4 C14 C15 C16 8.7(7)
C13 C14 C15 C16 -157.5(5)
C14 C15 C16 C17 0.5(8)
C1 C5 C17 C16 157.4(5)
C4 C5 C17 C16 9.1(7)
C1 C5 C17 C18 -9.4(7)
C4 C5 C17 C18 -157.7(5)
C15 C16 C17 C5 -9.4(8)
C15 C16 C17 C18 155.1(6)
C5 C17 C18 C19 9.5(8)
C16 C17 C18 C19 -155.1(6)
C17 C18 C19 C20 0.0(8)
C5 C1 C20 C19 10.1(7)
C2 C1 C20 C19 157.6(5)
C5 C1 C20 C6 -158.4(5)
C2 C1 C20 C6 -10.9(7)
C18 C19 C20 C1 -9.8(7)
C18 C19 C20 C6 156.5(5)
C7 C6 C20 C1 10.4(7)
Br1 C6 C20 C1 -175.3(4)
C7 C6 C20 C19 -156.2(5)
Br1 C6 C20 C19 18.2(7)

loop_
_cod_related_entry_id
_cod_related_entry_database
_cod_related_entry_code
1 ChemSpider 9528504
